data_7113636
loop_
_publ_author_name
'Clarke, Paul A.'
'Arnold, Polly L.'
'Smith, Martin A.'
'Natrajan, Louise S.'
'Wilson, Claire'
'Chan, Chuen'

_publ_section_title
;
 Mechanistic insight into the lanthanide (III) salt catalysed
 monoacylation of symmetrical diols from structural models
;
_journal_coden_ASTM CHCOFS
_journal_issue 20
_journal_name_full
;
 Chemical Communications (Cambridge, United Kingdom)
;
_journal_page_first 2588
_journal_page_last 2589
_journal_paper_doi 10.1039/b308171k
_journal_year 2003
_chemical_formula_moiety 'C51 H81 O9 Pr'
_chemical_formula_sum 'C51 H81 O9 Pr'
_chemical_formula_weight 979.07
_space_group_IT_number 2
_symmetry_cell_setting triclinic
_symmetry_space_group_name_Hall '-P 1'
_symmetry_space_group_name_H-M 'P -1'
_atom_sites_solution_hydrogens 'placed geometrically, except H61 and H62 located from difference map'
_atom_sites_solution_primary direct
_atom_sites_solution_secondary difmap
_audit_creation_method SHELXL-97
_cell_angle_alpha 79.191(7)
_cell_angle_beta 81.482(6)
_cell_angle_gamma 81.016(5)
_cell_formula_units_Z 2
_cell_length_a 10.576(3)
_cell_length_b 12.662(4)
_cell_length_c 20.988(6)
_cell_measurement_reflns_used 17476
_cell_measurement_temperature 150(2)
_cell_measurement_theta_max 28.2
_cell_measurement_theta_min 2.3
_cell_volume 2706.3(14)
_computing_cell_refinement 'Bruker SAINT version 6.02a (Bruker, 2000)'
_computing_data_collection 'Bruker SMART version 5.624 (Bruker, 2001)'
_computing_data_reduction 'Bruker SAINT; Bruker SHELXTL (Bruker, 1997)'
_computing_molecular_graphics 'Bruker SHELXTL'
_computing_publication_material 'SHELXL-97; enCIFer (CCDC, 2003); PLATON (Spek, 2003)'
_computing_structure_refinement 'SHELXL-97 (Sheldrick, 1997)'
_computing_structure_solution 'SHELXS-97 (Sheldrick, 1990)'
_diffrn_ambient_temperature 150(2)
_diffrn_measured_fraction_theta_full 0.974
_diffrn_measured_fraction_theta_max 0.891
_diffrn_measurement_device_type 'Bruker SMART1000 CCD area detector'
_diffrn_measurement_method omega
_diffrn_radiation_monochromator graphite
_diffrn_radiation_source 'normal-focus sealed tube'
_diffrn_radiation_type MoK\a
_diffrn_radiation_wavelength 0.71073
_diffrn_reflns_av_R_equivalents 0.055
_diffrn_reflns_av_sigmaI/netI 0.038
_diffrn_reflns_limit_h_max 14
_diffrn_reflns_limit_h_min -14
_diffrn_reflns_limit_k_max 16
_diffrn_reflns_limit_k_min -16
_diffrn_reflns_limit_l_max 28
_diffrn_reflns_limit_l_min -27
_diffrn_reflns_number 39109
_diffrn_reflns_theta_full 27.50
_diffrn_reflns_theta_max 28.68
_diffrn_reflns_theta_min 1.78
_diffrn_standards_decay_% 2.1
_diffrn_standards_number 0
_exptl_absorpt_coefficient_mu 0.948
_exptl_absorpt_correction_T_max 0.482
_exptl_absorpt_correction_T_min 0.361
_exptl_absorpt_correction_type multi-scan
_exptl_absorpt_process_details 'SHELXTL version 6.12; Bruker, 2001)'
_exptl_crystal_colour 'pale green'
_exptl_crystal_density_diffrn 1.202
_exptl_crystal_density_method 'not measured'
_exptl_crystal_description column
_exptl_crystal_F_000 1036
_exptl_crystal_size_max 0.71
_exptl_crystal_size_mid 0.26
_exptl_crystal_size_min 0.20
_refine_diff_density_max 1.08
_refine_diff_density_min -0.55
_refine_diff_density_rms 0.07
_refine_ls_extinction_method none
_refine_ls_goodness_of_fit_ref 1.02
_refine_ls_hydrogen_treatment 'riding model, except H61 and H62 (distance restraints applied)'
_refine_ls_matrix_type full
_refine_ls_number_parameters 556
_refine_ls_number_reflns 12439
_refine_ls_number_restraints 2
_refine_ls_restrained_S_all 1.02
_refine_ls_R_factor_all 0.0433
_refine_ls_R_factor_gt 0.0340
_refine_ls_shift/su_max 0.001
_refine_ls_shift/su_mean 0.000
_refine_ls_structure_factor_coef Fsqd
_refine_ls_weighting_details 'calc w=1/[\s^2^(Fo^2^)+(0.0495P)^2^] where P=(Fo^2^+2Fc^2^)/3'
_refine_ls_weighting_scheme calc
_refine_ls_wR_factor_gt 0.0800
_refine_ls_wR_factor_ref 0.0828
_reflns_number_gt 10631
_reflns_number_total 12439
_reflns_threshold_expression >2sigma(I)
_cod_duplicate_entry 7104852
_cod_data_source_file b308171k.txt
_cod_data_source_block PRMHBZ
_cod_depositor_comments
;
The following automatic conversions were performed:

'_symmetry_cell_setting' value 'Triclinic' changed to 'triclinic'
according to
/usr/data/users/saulius/automatic-downloads/retrospective/RSC/lib/dictionaries/cif_core.dic
dictionary named 'cif_core.dic' version 2.4.2 from 2011-04-26.

Automatic conversion script
Id: cif_fix_values 2281 2013-09-26 08:29:07Z andrius 
;
_cod_original_sg_symbol_H-M P-1
_cod_database_code 7113636

loop_
_symmetry_equiv_pos_as_xyz
'x, y, z'
'-x, -y, -z'

loop_
_atom_site_label
_atom_site_type_symbol
_atom_site_fract_x
_atom_site_fract_y
_atom_site_fract_z
_atom_site_U_iso_or_equiv
_atom_site_adp_type
_atom_site_occupancy
_atom_site_symmetry_multiplicity
_atom_site_calc_flag
_atom_site_refinement_flags
Pr Pr 0.217949(12) 0.744017(11) 0.241966(6) 0.02877(5) Uani 1 1 d .
O31 O 0.36583(16) 0.77010(13) 0.14334(8) 0.0362(4) Uani 1 1 d .
C31 C 0.4410(2) 0.7091(2) 0.10895(11) 0.0316(5) Uani 1 1 d .
C32 C 0.4839(2) 0.5997(2) 0.13090(11) 0.0340(5) Uani 1 1 d .
H32A H 0.5369 0.5599 0.1004 0.041 Uiso 1 1 calc R
O33 O 0.37947(16) 0.58674(13) 0.23909(7) 0.0353(4) Uani 1 1 d .
C33 C 0.4542(2) 0.54478(19) 0.19446(11) 0.0302(5) Uani 1 1 d .
O41 O 0.0603(2) 0.83762(15) 0.31624(9) 0.0537(5) Uani 1 1 d .
C41 C -0.0157(3) 0.9251(2) 0.31637(14) 0.0443(7) Uani 1 1 d .
C42 C -0.0228(2) 1.0079(2) 0.26283(14) 0.0425(6) Uani 1 1 d .
H42A H -0.0819 1.0716 0.2674 0.051 Uiso 1 1 calc R
O43 O 0.13552(16) 0.92219(14) 0.19123(8) 0.0402(4) Uani 1 1 d .
C43 C 0.0526(2) 1.0027(2) 0.20223(13) 0.0385(6) Uani 1 1 d .
O51 O 0.09674(17) 0.60535(14) 0.30458(8) 0.0383(4) Uani 1 1 d .
C51 C 0.0521(2) 0.52549(19) 0.29214(12) 0.0310(5) Uani 1 1 d .
C52 C 0.0411(2) 0.51040(19) 0.22900(12) 0.0347(5) Uani 1 1 d .
H52A H 0.0142 0.4445 0.2242 0.042 Uiso 1 1 calc R
O53 O 0.10754(18) 0.67446(14) 0.17206(8) 0.0389(4) Uani 1 1 d .
C53 C 0.0671(2) 0.58563(19) 0.17255(11) 0.0319(5) Uani 1 1 d .
O61 O 0.41251(15) 0.82268(13) 0.26677(7) 0.0297(3) Uani 1 1 d D
H61 H 0.4707(19) 0.847(2) 0.2403(11) 0.044 Uiso 1 1 d D
C61 C 0.4466(2) 0.81761(18) 0.33142(10) 0.0263(5) Uani 1 1 d .
H61A H 0.5427 0.8116 0.3282 0.032 Uiso 1 1 calc R
O62 O 0.27149(16) 0.71015(14) 0.36419(8) 0.0340(4) Uani 1 1 d D
H62 H 0.228(2) 0.7551(19) 0.3844(13) 0.051 Uiso 1 1 d D
C62 C 0.4051(2) 0.71074(18) 0.37022(11) 0.0274(5) Uani 1 1 d .
H62A H 0.4554 0.6512 0.3481 0.033 Uiso 1 1 calc R
O70 O 0.63531(17) 0.89195(15) 0.20466(9) 0.0436(4) Uani 1 1 d .
C71 C 0.5099(4) 1.0646(2) 0.18249(17) 0.0726(11) Uani 1 1 d .
H71A H 0.5149 1.1409 0.1635 0.109 Uiso 1 1 calc R
H71B H 0.4730 1.0592 0.2285 0.109 Uiso 1 1 calc R
H71C H 0.4550 1.0347 0.1585 0.109 Uiso 1 1 calc R
C72 C 0.6426(3) 1.0019(3) 0.17784(15) 0.0594(8) Uani 1 1 d .
H72A H 0.6809 1.0083 0.1315 0.071 Uiso 1 1 calc R
H72B H 0.6984 1.0320 0.2019 0.071 Uiso 1 1 calc R
C73 C 0.7564(3) 0.8245(3) 0.20001(15) 0.0562(8) Uani 1 1 d .
H73D H 0.8168 0.8492 0.2241 0.067 Uiso 1 1 calc R
H73E H 0.7941 0.8291 0.1537 0.067 Uiso 1 1 calc R
C74 C 0.7367(3) 0.7103(3) 0.22828(17) 0.0666(9) Uani 1 1 d .
H74A H 0.8196 0.6635 0.2250 0.100 Uiso 1 1 calc R
H74B H 0.6770 0.6863 0.2041 0.100 Uiso 1 1 calc R
H74C H 0.7005 0.7061 0.2743 0.100 Uiso 1 1 calc R
C310 C 0.4878(2) 0.7645(2) 0.03948(11) 0.0392(6) Uani 1 1 d .
C311 C 0.5692(4) 0.6872(3) -0.00275(14) 0.0660(10) Uani 1 1 d .
H31A H 0.6458 0.6526 0.0181 0.099 Uiso 1 1 calc R
H31B H 0.5960 0.7278 -0.0459 0.099 Uiso 1 1 calc R
H31C H 0.5183 0.6314 -0.0076 0.099 Uiso 1 1 calc R
C312 C 0.5702(5) 0.8485(3) 0.04683(17) 0.0933(15) Uani 1 1 d .
H31D H 0.6468 0.8119 0.0670 0.140 Uiso 1 1 calc R
H31E H 0.5201 0.8984 0.0745 0.140 Uiso 1 1 calc R
H31F H 0.5969 0.8892 0.0037 0.140 Uiso 1 1 calc R
C313 C 0.3706(4) 0.8189(4) 0.00728(17) 0.123(2) Uani 1 1 d .
H31G H 0.3185 0.7638 0.0027 0.184 Uiso 1 1 calc R
H31H H 0.3980 0.8588 -0.0360 0.184 Uiso 1 1 calc R
H31I H 0.3191 0.8694 0.0342 0.184 Uiso 1 1 calc R
C330 C 0.5156(2) 0.4272(2) 0.21537(12) 0.0361(5) Uani 1 1 d .
C331 C 0.6117(3) 0.4303(2) 0.26367(14) 0.0482(7) Uani 1 1 d .
H33D H 0.6801 0.4728 0.2412 0.072 Uiso 1 1 calc R
H33E H 0.6498 0.3562 0.2798 0.072 Uiso 1 1 calc R
H33F H 0.5661 0.4638 0.3005 0.072 Uiso 1 1 calc R
C332 C 0.4087(3) 0.3605(2) 0.25049(14) 0.0462(6) Uani 1 1 d .
H33A H 0.3480 0.3583 0.2199 0.069 Uiso 1 1 calc R
H33B H 0.3629 0.3940 0.2873 0.069 Uiso 1 1 calc R
H33C H 0.4469 0.2865 0.2667 0.069 Uiso 1 1 calc R
C410 C -0.1033(3) 0.9325(2) 0.38173(16) 0.0556(8) Uani 1 1 d .
C411 C -0.1829(5) 1.0421(3) 0.3850(2) 0.1076(18) Uani 1 1 d .
H41G H -0.2358 1.0611 0.3488 0.161 Uiso 1 1 calc R
H41H H -0.1254 1.0971 0.3815 0.161 Uiso 1 1 calc R
H41I H -0.2391 1.0391 0.4266 0.161 Uiso 1 1 calc R
C412 C -0.0177(4) 0.9018(4) 0.43829(17) 0.0939(14) Uani 1 1 d .
H41D H -0.0720 0.9060 0.4801 0.141 Uiso 1 1 calc R
H41E H 0.0463 0.9522 0.4319 0.141 Uiso 1 1 calc R
H41F H 0.0266 0.8277 0.4385 0.141 Uiso 1 1 calc R
C413 C -0.1925(3) 0.8457(3) 0.39031(18) 0.0704(10) Uani 1 1 d .
H41A H -0.2488 0.8634 0.3556 0.106 Uiso 1 1 calc R
H41B H -0.2452 0.8431 0.4330 0.106 Uiso 1 1 calc R
H41C H -0.1407 0.7750 0.3878 0.106 Uiso 1 1 calc R
C430 C 0.0415(3) 1.0964(2) 0.14364(15) 0.0496(7) Uani 1 1 d .
C431 C 0.1694(3) 1.1404(3) 0.1285(2) 0.0861(13) Uani 1 1 d .
H43G H 0.1845 1.1716 0.1656 0.129 Uiso 1 1 calc R
H43H H 0.1678 1.1966 0.0895 0.129 Uiso 1 1 calc R
H43I H 0.2386 1.0815 0.1206 0.129 Uiso 1 1 calc R
C432 C 0.0160(4) 1.0479(3) 0.08544(16) 0.0695(10) Uani 1 1 d .
H43D H 0.0079 1.1054 0.0473 0.104 Uiso 1 1 calc R
H43E H -0.0640 1.0150 0.0968 0.104 Uiso 1 1 calc R
H43F H 0.0880 0.9924 0.0752 0.104 Uiso 1 1 calc R
C433 C -0.0684(3) 1.1873(2) 0.15557(19) 0.0704(10) Uani 1 1 d .
H43A H -0.0541 1.2196 0.1924 0.106 Uiso 1 1 calc R
H43B H -0.1506 1.1576 0.1656 0.106 Uiso 1 1 calc R
H43C H -0.0708 1.2431 0.1163 0.106 Uiso 1 1 calc R
C510 C 0.0034(2) 0.4460(2) 0.35284(12) 0.0368(6) Uani 1 1 d .
C511 C -0.0225(3) 0.3392(2) 0.33668(16) 0.0605(8) Uani 1 1 d .
H51G H -0.0530 0.2925 0.3770 0.091 Uiso 1 1 calc R
H51H H 0.0573 0.3026 0.3160 0.091 Uiso 1 1 calc R
H51I H -0.0884 0.3539 0.3067 0.091 Uiso 1 1 calc R
C512 C 0.1035(3) 0.4230(3) 0.40078(16) 0.0662(10) Uani 1 1 d .
H51D H 0.0740 0.3725 0.4395 0.099 Uiso 1 1 calc R
H51E H 0.1150 0.4910 0.4138 0.099 Uiso 1 1 calc R
H51F H 0.1858 0.3909 0.3798 0.099 Uiso 1 1 calc R
C513 C -0.1230(3) 0.5029(2) 0.38366(15) 0.0531(7) Uani 1 1 d .
H51A H -0.1573 0.4548 0.4225 0.080 Uiso 1 1 calc R
H51B H -0.1857 0.5204 0.3520 0.080 Uiso 1 1 calc R
H51C H -0.1069 0.5698 0.3963 0.080 Uiso 1 1 calc R
C530 C 0.0475(3) 0.5631(2) 0.10507(13) 0.0433(6) Uani 1 1 d .
C531 C 0.1664(5) 0.4966(5) 0.0810(2) 0.150(3) Uani 1 1 d .
H53G H 0.2407 0.5352 0.0791 0.224 Uiso 1 1 calc R
H53H H 0.1592 0.4833 0.0372 0.224 Uiso 1 1 calc R
H53I H 0.1781 0.4272 0.1107 0.224 Uiso 1 1 calc R
C532 C -0.0721(5) 0.5049(4) 0.10891(19) 0.0991(16) Uani 1 1 d .
H53D H -0.0808 0.4916 0.0653 0.149 Uiso 1 1 calc R
H53E H -0.1494 0.5505 0.1250 0.149 Uiso 1 1 calc R
H53F H -0.0619 0.4356 0.1389 0.149 Uiso 1 1 calc R
C533 C 0.0176(5) 0.6678(3) 0.05999(16) 0.0852(13) Uani 1 1 d .
H53A H 0.0899 0.7100 0.0542 0.128 Uiso 1 1 calc R
H53B H -0.0607 0.7091 0.0787 0.128 Uiso 1 1 calc R
H53C H 0.0042 0.6527 0.0175 0.128 Uiso 1 1 calc R
C610 C 0.3894(2) 0.92107(18) 0.35829(11) 0.0277(5) Uani 1 1 d .
C611 C 0.4461(3) 0.9515(2) 0.40617(13) 0.0455(7) Uani 1 1 d .
H61E H 0.5174 0.9060 0.4236 0.055 Uiso 1 1 calc R
C612 C 0.3991(3) 1.0493(2) 0.42916(15) 0.0581(8) Uani 1 1 d .
H61B H 0.4389 1.0700 0.4618 0.070 Uiso 1 1 calc R
C613 C 0.2949(3) 1.1153(2) 0.40421(14) 0.0494(7) Uani 1 1 d .
H61F H 0.2628 1.1815 0.4196 0.059 Uiso 1 1 calc R
C614 C 0.2380(3) 1.0851(2) 0.35717(16) 0.0493(7) Uani 1 1 d .
H61D H 0.1659 1.1302 0.3403 0.059 Uiso 1 1 calc R
C615 C 0.2850(2) 0.9883(2) 0.33364(13) 0.0390(6) Uani 1 1 d .
H61C H 0.2453 0.9686 0.3006 0.047 Uiso 1 1 calc R
C620 C 0.4370(2) 0.68830(18) 0.43970(11) 0.0306(5) Uani 1 1 d .
C621 C 0.3510(3) 0.7191(2) 0.49185(12) 0.0422(6) Uani 1 1 d .
H62C H 0.2656 0.7514 0.4852 0.051 Uiso 1 1 calc R
C622 C 0.3900(3) 0.7026(3) 0.55342(13) 0.0525(7) Uani 1 1 d .
H62E H 0.3306 0.7229 0.5890 0.063 Uiso 1 1 calc R
C623 C 0.5139(3) 0.6571(3) 0.56386(14) 0.0565(8) Uani 1 1 d .
H62D H 0.5405 0.6482 0.6060 0.068 Uiso 1 1 calc R
C624 C 0.5988(3) 0.6245(3) 0.51258(15) 0.0633(9) Uani 1 1 d .
H62F H 0.6837 0.5913 0.5196 0.076 Uiso 1 1 calc R
C625 C 0.5603(3) 0.6402(2) 0.45098(13) 0.0483(7) Uani 1 1 d .
H62B H 0.6193 0.6176 0.4158 0.058 Uiso 1 1 calc R
C730 C 0.5888(3) 0.3723(2) 0.15923(14) 0.0481(7) Uani 1 1 d .
H73A H 0.5293 0.3694 0.1282 0.072 Uiso 1 1 calc R
H73B H 0.6259 0.2985 0.1766 0.072 Uiso 1 1 calc R
H73C H 0.6581 0.4140 0.1369 0.072 Uiso 1 1 calc R

loop_
_atom_site_aniso_label
_atom_site_aniso_U_11
_atom_site_aniso_U_22
_atom_site_aniso_U_33
_atom_site_aniso_U_23
_atom_site_aniso_U_13
_atom_site_aniso_U_12
Pr 0.02935(7) 0.03626(8) 0.02241(7) -0.00966(5) 0.00162(4) -0.00841(5)
O31 0.0413(9) 0.0335(9) 0.0274(8) -0.0026(7) 0.0069(7) 0.0012(7)
C31 0.0320(12) 0.0378(13) 0.0235(11) -0.0044(10) 0.0001(9) -0.0041(10)
C32 0.0362(13) 0.0364(13) 0.0259(11) -0.0051(10) 0.0016(9) 0.0012(10)
O33 0.0417(9) 0.0377(9) 0.0229(8) -0.0021(7) 0.0025(7) -0.0043(8)
C33 0.0307(12) 0.0315(12) 0.0285(11) -0.0054(9) -0.0048(9) -0.0031(10)
O41 0.0645(13) 0.0383(11) 0.0501(11) -0.0126(9) 0.0293(10) -0.0099(10)
C41 0.0384(14) 0.0395(15) 0.0578(17) -0.0259(13) 0.0193(12) -0.0161(12)
C42 0.0332(13) 0.0385(15) 0.0575(17) -0.0207(13) 0.0081(12) -0.0074(11)
O43 0.0396(10) 0.0413(10) 0.0357(9) -0.0089(8) 0.0029(7) 0.0026(8)
C43 0.0292(12) 0.0385(14) 0.0504(15) -0.0150(12) -0.0005(11) -0.0079(11)
O51 0.0484(10) 0.0397(10) 0.0272(8) -0.0038(7) 0.0023(7) -0.0162(8)
C51 0.0237(11) 0.0279(12) 0.0385(13) -0.0018(10) -0.0029(9) 0.0005(9)
C52 0.0351(13) 0.0268(12) 0.0436(14) -0.0070(10) -0.0076(10) -0.0044(10)
O53 0.0563(11) 0.0356(10) 0.0284(9) -0.0037(7) -0.0110(8) -0.0136(8)
C53 0.0319(12) 0.0314(13) 0.0344(12) -0.0093(10) -0.0095(10) -0.0006(10)
O61 0.0288(8) 0.0393(9) 0.0212(8) -0.0035(7) 0.0021(6) -0.0124(7)
C61 0.0222(10) 0.0325(12) 0.0246(11) -0.0071(9) -0.0003(8) -0.0047(9)
O62 0.0316(9) 0.0437(10) 0.0292(9) -0.0087(7) -0.0005(7) -0.0128(8)
C62 0.0253(11) 0.0279(11) 0.0285(11) -0.0061(9) -0.0011(9) -0.0027(9)
O70 0.0370(10) 0.0470(11) 0.0450(10) -0.0048(8) 0.0079(8) -0.0163(8)
C71 0.105(3) 0.0347(16) 0.067(2) 0.0022(15) 0.021(2) -0.0177(18)
C72 0.069(2) 0.062(2) 0.0505(18) 0.0050(15) -0.0008(15) -0.0409(17)
C73 0.0336(14) 0.087(2) 0.0466(16) -0.0130(16) 0.0044(12) -0.0092(15)
C74 0.0469(18) 0.074(2) 0.069(2) -0.0168(18) 0.0022(15) 0.0178(17)
C310 0.0434(14) 0.0435(15) 0.0241(12) 0.0002(10) 0.0063(10) -0.0021(12)
C311 0.098(3) 0.060(2) 0.0311(15) -0.0082(14) 0.0212(16) -0.0094(18)
C312 0.154(4) 0.085(3) 0.0465(19) -0.0123(18) 0.031(2) -0.072(3)
C313 0.070(2) 0.206(5) 0.0389(19) 0.052(3) 0.0090(17) 0.044(3)
C330 0.0375(13) 0.0354(13) 0.0334(13) -0.0013(10) -0.0066(10) -0.0018(11)
C331 0.0463(16) 0.0498(17) 0.0471(16) 0.0037(13) -0.0176(13) -0.0051(13)
C332 0.0458(15) 0.0361(15) 0.0529(17) 0.0008(12) -0.0028(13) -0.0073(12)
C410 0.0534(17) 0.0521(17) 0.0613(19) -0.0290(15) 0.0293(15) -0.0182(14)
C411 0.127(4) 0.061(2) 0.114(3) -0.038(2) 0.077(3) -0.007(2)
C412 0.077(3) 0.154(4) 0.058(2) -0.048(3) 0.028(2) -0.034(3)
C413 0.061(2) 0.073(2) 0.078(2) -0.0302(19) 0.0342(18) -0.0328(18)
C430 0.0400(15) 0.0395(15) 0.0644(19) -0.0036(14) 0.0007(13) -0.0029(12)
C431 0.0488(19) 0.078(3) 0.117(3) 0.024(2) 0.001(2) -0.0247(18)
C432 0.084(3) 0.061(2) 0.055(2) 0.0035(16) -0.0114(18) 0.0039(19)
C433 0.058(2) 0.0403(17) 0.100(3) 0.0015(17) 0.0055(19) 0.0019(15)
C510 0.0292(12) 0.0331(13) 0.0424(14) 0.0063(11) -0.0025(10) -0.0038(10)
C511 0.072(2) 0.0335(15) 0.068(2) 0.0045(14) 0.0027(17) -0.0106(15)
C512 0.0521(18) 0.080(2) 0.058(2) 0.0304(17) -0.0188(15) -0.0207(17)
C513 0.0470(16) 0.0459(16) 0.0541(17) 0.0050(14) 0.0118(13) -0.0023(13)
C530 0.0532(16) 0.0439(15) 0.0381(14) -0.0177(12) -0.0116(12) -0.0039(13)
C531 0.107(4) 0.254(7) 0.104(4) -0.134(4) -0.050(3) 0.088(4)
C532 0.146(4) 0.115(4) 0.063(2) -0.019(2) -0.033(3) -0.073(3)
C533 0.147(4) 0.079(3) 0.0406(18) -0.0073(17) -0.041(2) -0.023(3)
C610 0.0268(11) 0.0274(11) 0.0273(11) -0.0039(9) 0.0043(9) -0.0062(9)
C611 0.0572(17) 0.0390(15) 0.0430(15) -0.0138(12) -0.0189(13) 0.0056(13)
C612 0.088(2) 0.0450(17) 0.0475(17) -0.0219(14) -0.0183(16) -0.0010(16)
C613 0.0626(18) 0.0302(14) 0.0499(16) -0.0112(12) 0.0084(14) 0.0011(13)
C614 0.0400(15) 0.0322(14) 0.072(2) -0.0083(13) -0.0035(14) 0.0030(12)
C615 0.0346(13) 0.0330(13) 0.0512(15) -0.0090(11) -0.0087(11) -0.0043(11)
C620 0.0339(12) 0.0286(12) 0.0278(11) -0.0002(9) -0.0019(9) -0.0067(10)
C621 0.0403(14) 0.0526(16) 0.0318(13) -0.0062(12) -0.0020(11) -0.0034(12)
C622 0.0614(19) 0.068(2) 0.0284(13) -0.0070(13) 0.0014(12) -0.0165(16)
C623 0.0623(19) 0.076(2) 0.0323(14) 0.0055(14) -0.0154(13) -0.0210(17)
C624 0.0457(17) 0.094(3) 0.0455(17) 0.0025(17) -0.0168(14) -0.0010(17)
C625 0.0389(14) 0.0632(19) 0.0369(14) -0.0017(13) -0.0058(11) 0.0042(13)
C730 0.0535(17) 0.0381(15) 0.0482(16) -0.0086(12) -0.0024(13) 0.0055(13)

loop_
_atom_type_symbol
_atom_type_description
_atom_type_scat_dispersion_real
_atom_type_scat_dispersion_imag
_atom_type_scat_source
C C 0.0033 0.0016 'International Tables Vol C Tables 4.2.6.8 and 6.1.1.4'
H H 0.0000 0.0000 'International Tables Vol C Tables 4.2.6.8 and 6.1.1.4'
O O 0.0106 0.0060 'International Tables Vol C Tables 4.2.6.8 and 6.1.1.4'
Pr Pr -0.2180 2.8214 'International Tables Vol C Tables 4.2.6.8 and 6.1.1.4'

loop_
_geom_angle_atom_site_label_1
_geom_angle_atom_site_label_2
_geom_angle_atom_site_label_3
_geom_angle
_geom_angle_publ_flag
O53 Pr O43 87.67(6) y
O53 Pr O31 80.77(6) y
O43 Pr O31 78.28(6) y
O53 Pr O51 70.21(6) y
O43 Pr O51 127.57(6) y
O31 Pr O51 138.56(6) y
O53 Pr O33 88.27(6) y
O43 Pr O33 148.43(6) y
O31 Pr O33 70.17(5) ?
O51 Pr O33 79.79(6) ?
O53 Pr O41 108.85(7) ?
O43 Pr O41 67.80(6) ?
O31 Pr O41 143.93(6) ?
O51 Pr O41 75.32(6) ?
O33 Pr O41 142.33(6) ?
O53 Pr O61 152.31(6) ?
O43 Pr O61 88.91(6) ?
O31 Pr O61 71.63(6) ?
O51 Pr O61 131.24(6) ?
O33 Pr O61 80.45(6) ?
O41 Pr O61 95.16(7) ?
O53 Pr O62 141.61(6) ?
O43 Pr O62 120.08(6) ?
O31 Pr O62 127.66(6) ?
O51 Pr O62 71.71(5) ?
O33 Pr O62 80.41(5) ?
O41 Pr O62 65.21(7) ?
O61 Pr O62 61.26(5) y
C31 O31 Pr 135.79(15) ?
O31 C31 C32 124.3(2) ?
O31 C31 C310 115.0(2) ?
C32 C31 C310 120.7(2) ?
C33 C32 C31 124.6(2) ?
C33 O33 Pr 135.36(14) ?
O33 C33 C32 124.1(2) ?
O33 C33 C330 115.2(2) ?
C32 C33 C330 120.6(2) ?
C41 O41 Pr 140.12(18) ?
O41 C41 C42 123.8(2) ?
O41 C41 C410 114.2(3) ?
C42 C41 C410 122.0(2) ?
C41 C42 C43 123.5(2) ?
C43 O43 Pr 141.30(17) ?
O43 C43 C42 123.3(3) ?
O43 C43 C430 114.7(2) ?
C42 C43 C430 122.0(2) ?
C51 O51 Pr 135.33(15) ?
O51 C51 C52 123.9(2) ?
O51 C51 C510 114.9(2) ?
C52 C51 C510 121.2(2) ?
C53 C52 C51 124.4(2) ?
C53 O53 Pr 135.68(15) ?
O53 C53 C52 124.0(2) ?
O53 C53 C530 115.4(2) ?
C52 C53 C530 120.5(2) ?
C61 O61 Pr 124.53(12) y
O61 C61 C610 110.70(18) ?
O61 C61 C62 104.74(17) ?
C610 C61 C62 117.00(17) ?
C62 O62 Pr 114.29(12) y
O62 C62 C620 114.58(18) ?
O62 C62 C61 108.36(17) ?
C620 C62 C61 112.97(18) ?
C72 O70 C73 113.8(2) ?
O70 C72 C71 109.5(2) ?
O70 C73 C74 109.1(2) ?
C313 C310 C312 110.3(3) ?
C313 C310 C311 109.7(3) ?
C312 C310 C311 108.0(3) ?
C313 C310 C31 107.9(2) ?
C312 C310 C31 107.0(2) ?
C311 C310 C31 113.9(2) ?
C730 C330 C332 109.0(2) ?
C730 C330 C33 114.6(2) ?
C332 C330 C33 108.4(2) ?
C730 C330 C331 108.3(2) ?
C332 C330 C331 109.4(2) ?
C33 C330 C331 107.0(2) ?
C411 C410 C413 109.7(3) ?
C411 C410 C41 114.4(3) ?
C413 C410 C41 106.4(2) ?
C411 C410 C412 110.1(3) ?
C413 C410 C412 107.4(3) ?
C41 C410 C412 108.5(3) ?
C431 C430 C433 110.4(3) ?
C431 C430 C432 110.0(3) ?
C433 C430 C432 108.0(3) ?
C431 C430 C43 107.3(3) ?
C433 C430 C43 113.8(2) ?
C432 C430 C43 107.3(2) ?
C512 C510 C511 109.5(2) ?
C512 C510 C513 109.8(3) ?
C511 C510 C513 108.6(2) ?
C512 C510 C51 108.5(2) ?
C511 C510 C51 113.4(2) ?
C513 C510 C51 106.9(2) ?
C531 C530 C533 112.9(4) ?
C531 C530 C53 107.0(2) ?
C533 C530 C53 110.1(2) ?
C531 C530 C532 111.1(4) ?
C533 C530 C532 103.9(3) ?
C53 C530 C532 112.0(2) ?
C611 C610 C615 118.9(2) ?
C611 C610 C61 119.6(2) ?
C615 C610 C61 121.4(2) ?
C610 C611 C612 120.5(3) ?
C613 C612 C611 119.9(3) ?
C614 C613 C612 119.7(2) ?
C613 C614 C615 120.7(3) ?
C610 C615 C614 120.3(2) ?
C625 C620 C621 118.8(2) ?
C625 C620 C62 118.0(2) ?
C621 C620 C62 123.1(2) ?
C622 C621 C620 119.8(3) ?
C623 C622 C621 121.0(3) ?
C622 C623 C624 119.4(3) ?
C623 C624 C625 119.9(3) ?
C624 C625 C620 121.0(3) ?

loop_
_geom_bond_atom_site_label_1
_geom_bond_atom_site_label_2
_geom_bond_distance
_geom_bond_publ_flag
Pr O53 2.3676(17) y
Pr O43 2.3966(18) y
Pr O31 2.4054(16) y
Pr O51 2.4066(17) y
Pr O33 2.4165(17) y
Pr O41 2.4333(17) y
Pr O61 2.5785(16) y
Pr O62 2.6507(18) y
O31 C31 1.264(3) ?
C31 C32 1.402(3) ?
C31 C310 1.541(3) ?
C32 C33 1.399(3) ?
O33 C33 1.273(3) ?
C33 C330 1.539(3) ?
O41 C41 1.263(3) ?
C41 C42 1.389(4) ?
C41 C410 1.547(4) ?
C42 C43 1.405(3) ?
O43 C43 1.270(3) ?
C43 C430 1.544(4) ?
O51 C51 1.264(3) ?
C51 C52 1.398(3) ?
C51 C510 1.546(3) ?
C52 C53 1.396(3) ?
O53 C53 1.262(3) ?
C53 C530 1.545(3) ?
O61 C61 1.442(3) y
C61 C610 1.526(3) ?
C61 C62 1.534(3) ?
O62 C62 1.438(3) y
C62 C620 1.510(3) ?
O70 C72 1.410(3) ?
O70 C73 1.425(3) ?
C71 C72 1.500(5) ?
C73 C74 1.490(5) ?
C310 C313 1.508(4) ?
C310 C312 1.518(5) ?
C310 C311 1.524(4) ?
C330 C730 1.529(3) ?
C330 C332 1.534(4) ?
C330 C331 1.548(4) ?
C410 C411 1.515(4) ?
C410 C413 1.525(4) ?
C410 C412 1.554(5) ?
C430 C431 1.510(4) ?
C430 C433 1.531(4) ?
C430 C432 1.540(5) ?
C510 C512 1.526(4) ?
C510 C511 1.528(4) ?
C510 C513 1.530(4) ?
C530 C531 1.479(5) ?
C530 C533 1.496(4) ?
C530 C532 1.545(5) ?
C610 C611 1.384(3) ?
C610 C615 1.386(3) ?
C611 C612 1.405(4) ?
C612 C613 1.381(4) ?
C613 C614 1.369(4) ?
C614 C615 1.398(4) ?
C620 C625 1.385(3) ?
C620 C621 1.390(3) ?
C621 C622 1.383(4) ?
C622 C623 1.378(4) ?
C623 C624 1.378(4) ?
C624 C625 1.383(4) ?
